data_4303659
loop_
_publ_author_name
'Xiaodi Kou'
'Xiaoyu Wang'
'Daniel Mendoza-Espinosa'
'Lev N. Zakharov'
'Arnold L. Rheingold'
'William H. Watson'
'Kimberly A. Brien'
'L. Kasun Jayarathna'
'Tracy A. Hanna'

_publ_section_title
;
Bismuth Aryloxides
;
_journal_name_full 'Inorganic Chemistry'
_journal_page_first 11002
_journal_page_last 11016
_journal_paper_doi 10.1021/ic901134t
_journal_volume 48
_journal_year 2009
_chemical_formula_sum 'C36 H48 Bi Br3 O3'
_chemical_formula_weight 977.45
_chemical_name_systematic
; 
 ? 
;
_space_group_IT_number 2
_symmetry_cell_setting triclinic
_symmetry_space_group_name_Hall '-P 1'
_symmetry_space_group_name_H-M 'P -1'
_atom_sites_solution_hydrogens geom
_atom_sites_solution_primary direct
_atom_sites_solution_secondary difmap
_audit_creation_method SHELXLTL
_cell_angle_alpha 86.072(7)
_cell_angle_beta 80.293(7)
_cell_angle_gamma 81.010(7)
_cell_formula_units_Z 2
_cell_length_a 9.371(4)
_cell_length_b 10.783(5)
_cell_length_c 18.755(9)
_cell_measurement_reflns_used 895
_cell_measurement_temperature 213(2)
_cell_measurement_theta_max 26.15
_cell_measurement_theta_min 2.72
_cell_volume 1843.3(15)
_computing_cell_refinement 'Bruker SMART'
_computing_data_collection 'Bruker SMART'
_computing_data_reduction 'Bruker SAINT'
_computing_molecular_graphics 'Bruker SHELXTL'
_computing_publication_material 'Bruker SHELXTL'
_computing_structure_refinement 'Bruker SHELXTL'
_computing_structure_solution 'Bruker SHELXTL'
_diffrn_ambient_temperature 213(2)
_diffrn_measured_fraction_theta_full 0.999
_diffrn_measured_fraction_theta_max 0.999
_diffrn_measurement_device_type 'CCD area detector Bruker Apex'
_diffrn_measurement_method 'phi and omega scans'
_diffrn_radiation_monochromator graphite
_diffrn_radiation_source 'fine-focus sealed tube'
_diffrn_radiation_type MoK\a
_diffrn_radiation_wavelength 0.71073
_diffrn_reflns_av_R_equivalents 0.1632
_diffrn_reflns_av_sigmaI/netI 0.1449
_diffrn_reflns_limit_h_max 10
_diffrn_reflns_limit_h_min -10
_diffrn_reflns_limit_k_max 11
_diffrn_reflns_limit_k_min -11
_diffrn_reflns_limit_l_max 20
_diffrn_reflns_limit_l_min -20
_diffrn_reflns_number 10692
_diffrn_reflns_theta_full 22.50
_diffrn_reflns_theta_max 22.50
_diffrn_reflns_theta_min 1.91
_exptl_absorpt_coefficient_mu 8.066
_exptl_absorpt_correction_T_max 0.7390
_exptl_absorpt_correction_T_min 0.1163
_exptl_absorpt_correction_type multi-scan
_exptl_absorpt_process_details SADABS
_exptl_crystal_colour Yellow
_exptl_crystal_density_diffrn 1.761
_exptl_crystal_density_meas 0
_exptl_crystal_density_method 'not measured'
_exptl_crystal_description prismatic
_exptl_crystal_F_000 952
_exptl_crystal_size_max 0.54
_exptl_crystal_size_mid 0.46
_exptl_crystal_size_min 0.28
_refine_diff_density_max 2.731
_refine_diff_density_min -3.276
_refine_diff_density_rms 0.229
_refine_ls_extinction_coef 0.0005(3)
_refine_ls_extinction_expression Fc^*^=kFc[1+0.001xFc^2^\l^3^/sin(2\q)]^-1/4^
_refine_ls_extinction_method SHELXL
_refine_ls_goodness_of_fit_ref 1.014
_refine_ls_hydrogen_treatment constr
_refine_ls_matrix_type full
_refine_ls_number_parameters 401
_refine_ls_number_reflns 4808
_refine_ls_number_restraints 0
_refine_ls_restrained_S_all 1.014
_refine_ls_R_factor_all 0.0675
_refine_ls_R_factor_gt 0.0565
_refine_ls_shift/su_max 0.067
_refine_ls_shift/su_mean 0.019
_refine_ls_structure_factor_coef Fsqd
_refine_ls_weighting_details 'calc w=1/[\s^2^(Fo^2^)+(0.0577P)^2^+0.0000P] where P=(Fo^2^+2Fc^2^)/3'
_refine_ls_weighting_scheme calc
_refine_ls_wR_factor_gt 0.1295
_refine_ls_wR_factor_ref 0.1347
_reflns_number_gt 3945
_reflns_number_total 4808
_reflns_threshold_expression >2sigma(I)
_cod_data_source_file ic901134t_si_001_03.cif
_cod_data_source_block w1008am
_cod_depositor_comments
;
The following automatic conversions were performed:
'_symmetry_cell_setting' value 'Triclinic' changed to 'triclinic'
according to '/home/saulius/struct/CIF-dictionaries/cif_core.dic'
dictionary named 'cif_core.dic' version 2.4.1 from
2010-06-29.

'_refine_ls_hydrogen_treatment' value 'Constr' changed to
'constr' according to '/home/saulius/struct/CIF-dictionaries/cif_core.dic'
dictionary named 'cif_core.dic' version 2.4.1 from 2010-06-29.

Automatic conversion script
Id: cif_fix_enum 1527 2010-12-29 10:47:43Z saulius 
;
_cod_original_cell_volume 1843.2(14)
_cod_database_code 4303659

loop_
_symmetry_equiv_pos_as_xyz
'x, y, z'
'-x, -y, -z'

loop_
_atom_site_label
_atom_site_type_symbol
_atom_site_fract_x
_atom_site_fract_y
_atom_site_fract_z
_atom_site_U_iso_or_equiv
_atom_site_adp_type
_atom_site_occupancy
_atom_site_symmetry_multiplicity
_atom_site_calc_flag
_atom_site_refinement_flags
_atom_site_disorder_assembly
_atom_site_disorder_group
Bi1 Bi 0.35022(4) 0.76436(4) 0.22180(2) 0.0251(2) Uani 1 1 d . . .
Br1 Br -0.39129(13) 0.99798(12) 0.14190(8) 0.0464(4) Uani 1 1 d . . .
Br2 Br 0.42398(14) 0.26805(13) -0.04267(7) 0.0493(4) Uani 1 1 d . . .
Br3 Br 0.14660(14) 0.79480(15) 0.62887(7) 0.0530(4) Uani 1 1 d . . .
O1 O 0.1550(7) 0.8595(7) 0.2740(4) 0.0319(19) Uani 1 1 d . . .
O2 O 0.2626(7) 0.6035(8) 0.2117(4) 0.0348(19) Uani 1 1 d . . .
O3 O 0.4186(7) 0.7100(7) 0.3193(4) 0.034(2) Uani 1 1 d . . .
C1 C 0.0314(10) 0.8948(11) 0.2430(6) 0.025(3) Uani 1 1 d . . .
C2 C -0.0890(11) 0.8301(11) 0.2690(6) 0.029(3) Uani 1 1 d . . .
C3 C -0.2136(11) 0.8659(11) 0.2396(6) 0.030(3) Uani 1 1 d . . .
H3 H -0.2966 0.8269 0.2566 0.036 Uiso 1 1 calc R . .
C4 C -0.2188(12) 0.9577(11) 0.1858(6) 0.034(3) Uani 1 1 d . . .
C5 C -0.1016(11) 1.0175(11) 0.1615(7) 0.036(3) Uani 1 1 d . . .
H5 H -0.1071 1.0799 0.1241 0.043 Uiso 1 1 calc R . .
C6 C 0.0249(10) 0.9882(11) 0.1908(6) 0.027(3) Uani 1 1 d . . .
C7 C -0.0764(12) 0.7329(11) 0.3301(6) 0.033(3) Uani 1 1 d . . .
H7 H 0.0204 0.6802 0.3193 0.039 Uiso 1 1 calc R . .
C8 C -0.1926(15) 0.6469(14) 0.3371(8) 0.059(4) Uani 1 1 d . . .
H8A H -0.2886 0.6954 0.3504 0.089 Uiso 1 1 calc R . .
H8B H -0.1754 0.5815 0.3742 0.089 Uiso 1 1 calc R . .
H8C H -0.1878 0.6088 0.2912 0.089 Uiso 1 1 calc R . .
C9 C -0.0827(13) 0.7946(12) 0.4012(7) 0.047(3) Uani 1 1 d . . .
H9A H -0.0089 0.8499 0.3957 0.071 Uiso 1 1 calc R . .
H9B H -0.0644 0.7303 0.4387 0.071 Uiso 1 1 calc R . .
H9C H -0.1788 0.8430 0.4146 0.071 Uiso 1 1 calc R . .
C10 C 0.1502(12) 1.0630(13) 0.1646(7) 0.039(3) Uani 1 1 d . . .
H10 H 0.2237 1.0373 0.1970 0.047 Uiso 1 1 calc R . .
C11 C 0.1069(13) 1.2030(13) 0.1701(8) 0.057(4) Uani 1 1 d . . .
H11A H 0.0339 1.2325 0.1394 0.085 Uiso 1 1 calc R . .
H11B H 0.1924 1.2445 0.1546 0.085 Uiso 1 1 calc R . .
H11C H 0.0666 1.2221 0.2199 0.085 Uiso 1 1 calc R . .
C12 C 0.2255(15) 1.0272(16) 0.0886(9) 0.070(5) Uani 1 1 d . . .
H12A H 0.1542 1.0411 0.0558 0.105 Uiso 1 1 calc R . .
H12B H 0.2679 0.9392 0.0895 0.105 Uiso 1 1 calc R . .
H12C H 0.3020 1.0784 0.0722 0.105 Uiso 1 1 calc R . .
C13 C 0.3117(12) 0.5352(12) 0.1490(8) 0.021(3) Uani 1 1 d . . .
C14 C 0.2309(11) 0.5575(11) 0.0914(6) 0.030(3) Uani 1 1 d . . .
C15 C 0.2714(12) 0.4773(12) 0.0344(6) 0.036(3) Uani 1 1 d . . .
H15 H 0.2195 0.4897 -0.0049 0.043 Uiso 1 1 calc R . .
C16 C 0.3849(12) 0.3806(11) 0.0339(6) 0.032(3) Uani 1 1 d . . .
C17 C 0.4658(11) 0.3632(11) 0.0884(6) 0.033(3) Uani 1 1 d . . .
H17 H 0.5457 0.2981 0.0865 0.040 Uiso 1 1 calc R . .
C18 C 0.4317(11) 0.4407(10) 0.1465(6) 0.026(3) Uani 1 1 d . . .
C19 C 0.1014(12) 0.6583(13) 0.0955(7) 0.043(3) Uani 1 1 d . . .
H19 H 0.1128 0.7216 0.1291 0.052 Uiso 1 1 calc R . .
C20 C -0.0376(14) 0.5984(17) 0.1265(10) 0.078(5) Uani 1 1 d . . .
H20A H -0.0439 0.5296 0.0970 0.117 Uiso 1 1 calc R . .
H20B H -0.1236 0.6613 0.1261 0.117 Uiso 1 1 calc R . .
H20C H -0.0320 0.5670 0.1758 0.117 Uiso 1 1 calc R . .
C21 C 0.0811(18) 0.7236(17) 0.0235(9) 0.089(6) Uani 1 1 d . . .
H21A H 0.1690 0.7584 0.0026 0.133 Uiso 1 1 calc R . .
H21B H -0.0012 0.7908 0.0304 0.133 Uiso 1 1 calc R . .
H21C H 0.0623 0.6637 -0.0089 0.133 Uiso 1 1 calc R . .
C22 C 0.5165(11) 0.4157(11) 0.2080(6) 0.035(3) Uani 1 1 d . . .
H22 H 0.4891 0.4889 0.2392 0.042 Uiso 1 1 calc R . .
C23 C 0.6804(16) 0.404(3) 0.1809(10) 0.133(11) Uani 1 1 d . . .
H23A H 0.7078 0.3419 0.1441 0.200 Uiso 1 1 calc R . .
H23B H 0.7333 0.3780 0.2210 0.200 Uiso 1 1 calc R . .
H23C H 0.7047 0.4846 0.1604 0.200 Uiso 1 1 calc R . .
C24 C 0.484(2) 0.3000(16) 0.2546(9) 0.095(7) Uani 1 1 d . . .
H24A H 0.3798 0.3081 0.2730 0.143 Uiso 1 1 calc R . .
H24B H 0.5380 0.2915 0.2948 0.143 Uiso 1 1 calc R . .
H24C H 0.5128 0.2262 0.2257 0.143 Uiso 1 1 calc R . .
C25 C 0.3410(10) 0.7334(11) 0.3887(5) 0.023(3) Uani 1 1 d . . .
C26 C 0.2930(10) 0.6322(11) 0.4307(6) 0.028(3) Uani 1 1 d . . .
C27 C 0.2312(11) 0.6551(12) 0.5001(6) 0.034(3) Uani 1 1 d . . .
H27 H 0.1959 0.5894 0.5301 0.041 Uiso 1 1 calc R . .
C28 C 0.2186(11) 0.7703(12) 0.5277(6) 0.035(3) Uani 1 1 d . . .
C29 C 0.2670(11) 0.8682(12) 0.4864(6) 0.036(3) Uani 1 1 d . . .
H29 H 0.2596 0.9467 0.5068 0.043 Uiso 1 1 calc R . .
C30 C 0.3279(10) 0.8528(10) 0.4138(6) 0.025(3) Uani 1 1 d . . .
C31 C 0.3067(11) 0.5048(11) 0.4015(7) 0.034(3) Uani 1 1 d . . .
H31 H 0.3356 0.5124 0.3483 0.041 Uiso 1 1 calc R . .
C32 C 0.1706(15) 0.4470(14) 0.4168(9) 0.066(4) Uani 1 1 d . . .
H32A H 0.1448 0.4318 0.4686 0.099 Uiso 1 1 calc R . .
H32B H 0.1860 0.3680 0.3928 0.099 Uiso 1 1 calc R . .
H32C H 0.0918 0.5034 0.3990 0.099 Uiso 1 1 calc R . .
C33 C 0.4270(15) 0.4162(14) 0.4320(9) 0.069(5) Uani 1 1 d . . .
H33A H 0.3944 0.3966 0.4828 0.104 Uiso 1 1 calc R . .
H33B H 0.5142 0.4562 0.4269 0.104 Uiso 1 1 calc R . .
H33C H 0.4490 0.3393 0.4057 0.104 Uiso 1 1 calc R . .
C34 C 0.3737(11) 0.9662(10) 0.3695(7) 0.033(3) Uani 1 1 d . . .
H34 H 0.4041 0.9397 0.3190 0.040 Uiso 1 1 calc R . .
C35 C 0.5081(13) 1.0068(14) 0.3925(8) 0.055(4) Uani 1 1 d . . .
H35A H 0.5526 1.0612 0.3547 0.083 Uiso 1 1 calc R . .
H35B H 0.5783 0.9332 0.4006 0.083 Uiso 1 1 calc R . .
H35C H 0.4784 1.0519 0.4369 0.083 Uiso 1 1 calc R . .
C36 C 0.2533(13) 1.0736(12) 0.3680(9) 0.055(4) Uani 1 1 d . . .
H36A H 0.1756 1.0482 0.3466 0.083 Uiso 1 1 calc R . .
H36B H 0.2905 1.1435 0.3394 0.083 Uiso 1 1 calc R . .
H36C H 0.2152 1.0990 0.4170 0.083 Uiso 1 1 calc R . .

loop_
_atom_site_aniso_label
_atom_site_aniso_U_11
_atom_site_aniso_U_22
_atom_site_aniso_U_33
_atom_site_aniso_U_23
_atom_site_aniso_U_13
_atom_site_aniso_U_12
Bi1 0.0294(3) 0.0240(3) 0.0215(3) 0.00065(19) 0.00145(17) -0.00973(18)
Br1 0.0490(7) 0.0366(8) 0.0609(9) 0.0021(7) -0.0265(6) -0.0115(6)
Br2 0.0730(9) 0.0440(9) 0.0309(8) -0.0159(6) 0.0123(6) -0.0245(7)
Br3 0.0587(8) 0.0677(11) 0.0275(8) -0.0132(7) 0.0061(6) -0.0034(7)
O1 0.028(4) 0.024(5) 0.042(5) 0.000(4) -0.004(3) 0.002(3)
O2 0.038(4) 0.038(5) 0.031(5) -0.005(4) 0.001(3) -0.019(4)
O3 0.026(4) 0.030(5) 0.052(6) 0.005(4) -0.016(4) -0.012(3)
C1 0.029(6) 0.029(7) 0.017(6) 0.004(5) -0.009(5) -0.002(5)
C2 0.035(6) 0.027(7) 0.023(7) -0.004(5) 0.004(5) -0.011(5)
C3 0.032(6) 0.027(7) 0.033(7) 0.004(6) -0.008(5) -0.008(5)
C4 0.045(7) 0.022(7) 0.035(8) -0.007(6) -0.011(5) -0.002(5)
C5 0.039(7) 0.026(7) 0.044(8) 0.000(6) -0.007(6) -0.005(5)
C6 0.032(6) 0.029(7) 0.018(7) 0.000(5) -0.004(5) -0.003(5)
C7 0.037(6) 0.029(8) 0.033(7) 0.005(6) -0.003(5) -0.014(5)
C8 0.084(10) 0.065(11) 0.037(9) 0.029(8) -0.014(7) -0.047(8)
C9 0.046(7) 0.037(9) 0.057(10) 0.001(7) 0.002(6) -0.012(6)
C10 0.035(6) 0.050(9) 0.035(8) 0.023(7) -0.007(5) -0.021(6)
C11 0.054(8) 0.054(10) 0.067(11) 0.020(8) -0.008(7) -0.031(7)
C12 0.056(9) 0.070(12) 0.077(13) 0.030(10) 0.002(8) -0.016(8)
C13 0.043(7) 0.021(7) 0.020(7) -0.007(7) 0.008(6) -0.013(6)
C14 0.032(6) 0.034(8) 0.026(7) -0.006(6) 0.002(5) -0.014(5)
C15 0.055(7) 0.041(9) 0.020(7) 0.009(6) -0.009(5) -0.035(7)
C16 0.044(7) 0.024(8) 0.027(7) 0.000(6) 0.008(5) -0.015(6)
C17 0.036(6) 0.025(7) 0.037(8) 0.001(6) 0.006(5) -0.011(5)
C18 0.041(6) 0.016(7) 0.023(7) 0.001(5) -0.002(5) -0.017(5)
C19 0.048(7) 0.047(9) 0.036(8) -0.019(6) -0.010(6) 0.002(6)
C20 0.049(9) 0.077(13) 0.108(15) -0.041(11) 0.009(8) -0.014(8)
C21 0.110(13) 0.085(15) 0.059(12) 0.005(10) -0.024(10) 0.032(11)
C22 0.047(7) 0.026(7) 0.028(7) -0.006(6) 0.006(5) -0.002(5)
C23 0.071(11) 0.28(3) 0.060(13) 0.057(16) -0.043(10) -0.063(15)
C24 0.189(19) 0.057(12) 0.061(12) 0.014(10) -0.064(13) -0.045(12)
C25 0.031(6) 0.034(8) 0.001(6) 0.000(5) 0.001(4) 0.001(5)
C26 0.031(6) 0.025(7) 0.030(7) -0.007(5) -0.003(5) -0.011(5)
C27 0.044(7) 0.030(8) 0.023(7) 0.005(6) 0.002(5) -0.003(5)
C28 0.031(6) 0.040(9) 0.032(7) -0.011(6) 0.003(5) -0.002(6)
C29 0.037(6) 0.046(9) 0.028(8) -0.018(6) 0.001(5) -0.013(6)
C30 0.023(5) 0.018(7) 0.037(8) 0.004(5) -0.001(5) -0.016(5)
C31 0.046(7) 0.026(7) 0.032(7) 0.001(6) -0.004(5) -0.011(5)
C32 0.070(9) 0.036(10) 0.093(13) -0.017(9) -0.008(8) -0.008(8)
C33 0.077(10) 0.044(10) 0.085(12) -0.029(9) -0.030(9) 0.023(8)
C34 0.047(7) 0.017(7) 0.039(8) -0.012(6) -0.005(5) -0.012(5)
C35 0.046(7) 0.053(10) 0.072(11) 0.007(8) -0.010(7) -0.027(7)
C36 0.054(8) 0.027(8) 0.080(11) 0.003(8) 0.000(7) -0.009(6)

loop_
_atom_type_symbol
_atom_type_description
_atom_type_scat_dispersion_real
_atom_type_scat_dispersion_imag
_atom_type_scat_source
C C 0.0033 0.0016 'International Tables Vol C Tables 4.2.6.8 and 6.1.1.4'
H H 0.0000 0.0000 'International Tables Vol C Tables 4.2.6.8 and 6.1.1.4'
O O 0.0106 0.0060 'International Tables Vol C Tables 4.2.6.8 and 6.1.1.4'
Br Br -0.2901 2.4595 'International Tables Vol C Tables 4.2.6.8 and 6.1.1.4'
Bi Bi -4.1077 10.2566 'International Tables Vol C Tables 4.2.6.8 and 6.1.1.4'

loop_
_geom_angle_atom_site_label_1
_geom_angle_atom_site_label_2
_geom_angle_atom_site_label_3
_geom_angle
_geom_angle_site_symmetry_1
_geom_angle_site_symmetry_3
_geom_angle_publ_flag
O3 Bi1 O2 95.9(3) . . ?
O3 Bi1 O1 91.1(3) . . ?
O2 Bi1 O1 94.1(3) . . ?
C1 O1 Bi1 124.7(7) . . ?
C13 O2 Bi1 118.7(6) . . ?
C25 O3 Bi1 127.5(6) . . ?
C6 C1 O1 121.4(9) . . ?
C6 C1 C2 122.0(9) . . ?
O1 C1 C2 116.7(9) . . ?
C3 C2 C1 117.3(10) . . ?
C3 C2 C7 123.8(9) . . ?
C1 C2 C7 118.8(9) . . ?
C2 C3 C4 120.7(10) . . ?
C5 C4 C3 120.9(10) . . ?
C5 C4 Br1 119.7(9) . . ?
C3 C4 Br1 119.4(8) . . ?
C4 C5 C6 120.9(11) . . ?
C1 C6 C5 118.2(10) . . ?
C1 C6 C10 122.9(9) . . ?
C5 C6 C10 118.9(10) . . ?
C2 C7 C9 111.0(10) . . ?
C2 C7 C8 112.2(9) . . ?
C9 C7 C8 110.4(10) . . ?
C11 C10 C6 113.8(10) . . ?
C11 C10 C12 112.2(11) . . ?
C6 C10 C12 110.9(12) . . ?
C18 C13 O2 120.0(11) . . ?
C18 C13 C14 121.0(13) . . ?
O2 C13 C14 118.8(11) . . ?
C15 C14 C13 117.1(11) . . ?
C15 C14 C19 122.6(10) . . ?
C13 C14 C19 120.2(11) . . ?
C16 C15 C14 121.6(11) . . ?
C17 C16 C15 120.7(12) . . ?
C17 C16 Br2 120.4(9) . . ?
C15 C16 Br2 118.9(9) . . ?
C16 C17 C18 120.4(11) . . ?
C17 C18 C13 119.0(11) . . ?
C17 C18 C22 119.7(10) . . ?
C13 C18 C22 121.1(11) . . ?
C14 C19 C21 113.7(11) . . ?
C14 C19 C20 108.3(12) . . ?
C21 C19 C20 108.7(12) . . ?
C18 C22 C24 113.5(11) . . ?
C18 C22 C23 111.1(10) . . ?
C24 C22 C23 109.3(13) . . ?
C30 C25 C26 123.7(10) . . ?
C30 C25 O3 118.2(9) . . ?
C26 C25 O3 117.8(10) . . ?
C27 C26 C25 116.5(11) . . ?
C27 C26 C31 121.2(11) . . ?
C25 C26 C31 122.3(10) . . ?
C26 C27 C28 122.0(11) . . ?
C29 C28 C27 121.1(11) . . ?
C29 C28 Br3 118.2(10) . . ?
C27 C28 Br3 120.5(9) . . ?
C28 C29 C30 120.2(12) . . ?
C25 C30 C29 116.4(10) . . ?
C25 C30 C34 125.5(10) . . ?
C29 C30 C34 118.0(11) . . ?
C32 C31 C26 114.5(11) . . ?
C32 C31 C33 108.3(11) . . ?
C26 C31 C33 109.9(10) . . ?
C36 C34 C30 113.8(9) . . ?
C36 C34 C35 111.3(11) . . ?
C30 C34 C35 111.7(9) . . ?

loop_
_geom_bond_atom_site_label_1
_geom_bond_atom_site_label_2
_geom_bond_distance
_geom_bond_site_symmetry_2
_geom_bond_publ_flag
Bi1 O3 2.057(7) . ?
Bi1 O2 2.065(8) . ?
Bi1 O1 2.074(7) . ?
Br1 C4 1.913(10) . ?
Br2 C16 1.895(12) . ?
Br3 C28 1.925(12) . ?
O1 C1 1.371(11) . ?
O2 C13 1.403(16) . ?
O3 C25 1.398(13) . ?
C1 C6 1.357(14) . ?
C1 C2 1.419(14) . ?
C2 C3 1.364(14) . ?
C2 C7 1.506(15) . ?
C3 C4 1.367(15) . ?
C4 C5 1.357(15) . ?
C5 C6 1.373(14) . ?
C6 C10 1.523(14) . ?
C7 C9 1.519(17) . ?
C7 C8 1.521(15) . ?
C10 C11 1.506(19) . ?
C10 C12 1.53(2) . ?
C13 C18 1.391(16) . ?
C13 C14 1.408(17) . ?
C14 C15 1.386(17) . ?
C14 C19 1.492(16) . ?
C15 C16 1.368(16) . ?
C16 C17 1.358(16) . ?
C17 C18 1.384(16) . ?
C18 C22 1.495(15) . ?
C19 C21 1.507(18) . ?
C19 C20 1.551(19) . ?
C22 C24 1.514(18) . ?
C22 C23 1.523(18) . ?
C25 C30 1.382(16) . ?
C25 C26 1.389(15) . ?
C26 C27 1.355(16) . ?
C26 C31 1.493(16) . ?
C27 C28 1.358(17) . ?
C28 C29 1.356(17) . ?
C29 C30 1.396(16) . ?
C30 C34 1.508(14) . ?
C31 C32 1.483(17) . ?
C31 C33 1.521(15) . ?
C34 C36 1.488(16) . ?
C34 C35 1.531(16) . ?

loop_
_cod_related_entry_id
_cod_related_entry_database
_cod_related_entry_code
1 ChemSpider 30660755
